data_4328775
loop_
_publ_author_name
'Xing-Jun Li'
'Fei-Long Jiang'
'Ming-Yan Wu'
'Shu-Quan Zhang'
'You-Fu Zhou'
'Mao-Chun Hong'

_publ_section_title
;
 Self-Assembly of Discrete M6L8 Coordination Cages Based on a
 Conformationally Flexible Tripodal Phosphoric Triamide Ligand
;
_journal_name_full 'Inorganic Chemistry'
_journal_page_first 4116
_journal_page_last 4122
_journal_paper_doi 10.1021/ic202373a
_journal_volume 51
_journal_year 2012
_chemical_formula_moiety 'C120 H120 N48 O20 P8 Zn6'
_chemical_formula_sum 'C120 H120 N48 O20 P8 Zn6'
_chemical_formula_weight 3194.62
_chemical_name_systematic
; 
 ? 
;
_space_group_IT_number 220
_symmetry_cell_setting cubic
_symmetry_space_group_name_Hall 'I -4bd 2c 3'
_symmetry_space_group_name_H-M 'I -4 3 d'
_atom_sites_solution_hydrogens geom
_atom_sites_solution_primary direct
_atom_sites_solution_secondary difmap
_audit_creation_method SHELXL-97
_cell_angle_alpha 90.00
_cell_angle_beta 90.00
_cell_angle_gamma 90.00
_cell_formula_units_Z 16
_cell_length_a 45.239(2)
_cell_length_b 45.239(2)
_cell_length_c 45.239(2)
_cell_measurement_temperature 298(2)
_cell_measurement_theta_max 27.4680
_cell_measurement_theta_min 2.2947
_cell_volume 92585(7)
_computing_cell_refinement 'CrystalClear (Rigaku Inc., 2007)'
_computing_data_collection 'CrystalClear (Rigaku Inc., 2007)'
_computing_data_reduction 'CrystalClear (Rigaku Inc., 2007)'
_computing_molecular_graphics 'Bruker SHELXTL'
_computing_publication_material 'Bruker SHELXTL'
_computing_structure_refinement 'SHELXL-97 (Sheldrick, 1997)'
_computing_structure_solution 'SHELXS-97 (Sheldrick, 1990)'
_diffrn_ambient_temperature 298(2)
_diffrn_measured_fraction_theta_full 0.998
_diffrn_measured_fraction_theta_max 0.998
_diffrn_measurement_device_type 'Mercury70 (2x2 bin mode)'
_diffrn_measurement_method CCD_Profile_fitting
_diffrn_radiation_monochromator graphite
_diffrn_radiation_source 'fine-focus sealed tube'
_diffrn_radiation_type MoK\a
_diffrn_radiation_wavelength 0.71073
_diffrn_reflns_av_R_equivalents 0.0879
_diffrn_reflns_av_sigmaI/netI 0.0431
_diffrn_reflns_limit_h_max 57
_diffrn_reflns_limit_h_min -58
_diffrn_reflns_limit_k_max 58
_diffrn_reflns_limit_k_min -58
_diffrn_reflns_limit_l_max 58
_diffrn_reflns_limit_l_min -44
_diffrn_reflns_number 314617
_diffrn_reflns_theta_full 27.45
_diffrn_reflns_theta_max 27.45
_diffrn_reflns_theta_min 2.30
_exptl_absorpt_coefficient_mu 0.717
_exptl_absorpt_correction_T_max 1.0000
_exptl_absorpt_correction_T_min 0.8046
_exptl_absorpt_correction_type multi-scan
_exptl_absorpt_process_details 'Sphere (Rigaku CrystalClear)'
_exptl_crystal_colour colorless
_exptl_crystal_density_diffrn 0.917
_exptl_crystal_description cubic
_exptl_crystal_F_000 26176
_exptl_crystal_size_max 0.30
_exptl_crystal_size_mid 0.30
_exptl_crystal_size_min 0.30
_platon_squeeze_details ' '
_refine_diff_density_max 1.525
_refine_diff_density_min -0.512
_refine_diff_density_rms 0.110
_refine_ls_abs_structure_details 'Flack H D (1983), Acta Cryst. A39, 876-881'
_refine_ls_abs_structure_Flack 0.154(14)
_refine_ls_extinction_method none
_refine_ls_goodness_of_fit_ref 1.070
_refine_ls_hydrogen_treatment constr
_refine_ls_matrix_type full
_refine_ls_number_parameters 607
_refine_ls_number_reflns 17634
_refine_ls_number_restraints 0
_refine_ls_restrained_S_all 1.070
_refine_ls_R_factor_all 0.1000
_refine_ls_R_factor_gt 0.0930
_refine_ls_shift/su_max 0.003
_refine_ls_shift/su_mean 0.001
_refine_ls_structure_factor_coef Fsqd
_refine_ls_weighting_details 'calc w=1/[\s^2^(Fo^2^)+(0.1966P)^2^+34.9607P] where P=(Fo^2^+2Fc^2^)/3'
_refine_ls_weighting_scheme calc
_refine_ls_wR_factor_gt 0.2661
_refine_ls_wR_factor_ref 0.2756
_reflns_number_gt 15454
_reflns_number_total 17634
_reflns_threshold_expression >2sigma(I)
_cod_data_source_file ic202373a_si_002_3.cif
_cod_data_source_block compound3
_cod_database_code 4328775

loop_
_symmetry_equiv_pos_as_xyz
'x, y, z'
'y+1/4, -x+3/4, -z+1/4'
'-x, -y+1/2, z'
'-y+1/4, x+1/4, -z+3/4'
'-x+1/4, z+1/4, -y+3/4'
'x, -y, -z+1/2'
'-x+3/4, -z+1/4, y+1/4'
'-z+3/4, -y+1/4, x+1/4'
'-x+1/2, y, -z'
'z+1/4, -y+3/4, -x+1/4'
'z, x, y'
'y, z, x'
'-y, -z+1/2, x'
'z, -x, -y+1/2'
'-y+1/2, z, -x'
'-z, -x+1/2, y'
'-z+1/2, x, -y'
'y, -z, -x+1/2'
'-y+3/4, -x+1/4, z+1/4'
'y+1/4, x+1/4, z+1/4'
'x+1/4, -z+3/4, -y+1/4'
'x+1/4, z+1/4, y+1/4'
'-z+1/4, y+1/4, -x+3/4'
'z+1/4, y+1/4, x+1/4'
'x+1/2, y+1/2, z+1/2'
'y+3/4, -x+5/4, -z+3/4'
'-x+1/2, -y+1, z+1/2'
'-y+3/4, x+3/4, -z+5/4'
'-x+3/4, z+3/4, -y+5/4'
'x+1/2, -y+1/2, -z+1'
'-x+5/4, -z+3/4, y+3/4'
'-z+5/4, -y+3/4, x+3/4'
'-x+1, y+1/2, -z+1/2'
'z+3/4, -y+5/4, -x+3/4'
'z+1/2, x+1/2, y+1/2'
'y+1/2, z+1/2, x+1/2'
'-y+1/2, -z+1, x+1/2'
'z+1/2, -x+1/2, -y+1'
'-y+1, z+1/2, -x+1/2'
'-z+1/2, -x+1, y+1/2'
'-z+1, x+1/2, -y+1/2'
'y+1/2, -z+1/2, -x+1'
'-y+5/4, -x+3/4, z+3/4'
'y+3/4, x+3/4, z+3/4'
'x+3/4, -z+5/4, -y+3/4'
'x+3/4, z+3/4, y+3/4'
'-z+3/4, y+3/4, -x+5/4'
'z+3/4, y+3/4, x+3/4'

loop_
_atom_site_label
_atom_site_type_symbol
_atom_site_fract_x
_atom_site_fract_y
_atom_site_fract_z
_atom_site_U_iso_or_equiv
_atom_site_adp_type
_atom_site_occupancy
_atom_site_symmetry_multiplicity
_atom_site_calc_flag
_atom_site_refinement_flags
Zn1 Zn 0.219947(14) 0.729918(14) 0.918247(14) 0.05302(17) Uani 1 1 d .
Zn2 Zn 0.220084(16) 0.868654(14) 0.769439(14) 0.05669(18) Uani 1 1 d .
P1 P 0.14002(3) 0.80507(3) 0.84914(3) 0.0507(3) Uani 1 1 d .
P2 P 0.29868(3) 0.81065(3) 0.85532(3) 0.0553(3) Uani 1 1 d .
P3 P 0.14606(3) 0.64606(3) 0.85394(3) 0.0472(4) Uani 1 3 d S
P4 P 0.30455(3) 0.80455(3) 0.69545(3) 0.0509(5) Uani 1 3 d S
O1 O 0.16099(9) 0.78611(8) 0.83165(9) 0.0574(9) Uani 1 1 d .
O2 O 0.28120(10) 0.79047(9) 0.83568(9) 0.0627(10) Uani 1 1 d .
O3 O 0.16515(9) 0.66515(9) 0.83485(9) 0.0602(15) Uani 1 3 d S
O4 O 0.28592(8) 0.78592(8) 0.71408(8) 0.0578(15) Uani 1 3 d S
O5 O 0.21732(12) 0.73022(12) 0.96765(11) 0.0770(12) Uani 1 1 d .
O6 O 0.22230(10) 0.72965(10) 0.87130(9) 0.0644(10) Uani 1 1 d .
O7 O 0.21870(13) 0.91744(11) 0.76700(13) 0.0836(14) Uani 1 1 d .
O8 O 0.22146(10) 0.82141(9) 0.77125(10) 0.0641(9) Uani 1 1 d .
N1 N 0.17292(11) 0.73889(10) 0.91602(10) 0.0573(10) Uani 1 1 d .
N2 N 0.12146(10) 0.78649(11) 0.87383(11) 0.0553(10) Uani 1 1 d .
H2B H 0.1026 0.7891 0.8737 0.066 Uiso 1 1 calc R
N3 N 0.15727(12) 0.83121(10) 0.86662(10) 0.0562(10) Uani 1 1 d .
H3B H 0.1533 0.8328 0.8851 0.067 Uiso 1 1 calc R
N4 N 0.11504(11) 0.82193(10) 0.82950(10) 0.0538(10) Uani 1 1 d .
H4A H 0.1127 0.8405 0.8327 0.065 Uiso 1 1 calc R
N5 N 0.20701(11) 0.87018(11) 0.81466(12) 0.0638(12) Uani 1 1 d .
N6 N 0.07954(10) 0.76766(11) 0.77973(10) 0.0535(10) Uani 1 1 d .
N7 N 0.22909(12) 0.77767(12) 0.91752(12) 0.0630(12) Uani 1 1 d .
N8 N 0.27807(12) 0.82855(11) 0.87922(12) 0.0628(11) Uani 1 1 d .
H8B H 0.2811 0.8473 0.8803 0.075 Uiso 1 1 calc R
N9 N 0.31682(12) 0.83629(13) 0.83644(15) 0.0776(17) Uani 1 1 d .
H9B H 0.3350 0.8390 0.8415 0.093 Uiso 1 1 calc R
N10 N 0.32432(13) 0.79323(10) 0.87618(12) 0.0660(13) Uani 1 1 d .
H10B H 0.3247 0.7969 0.8948 0.079 Uiso 1 1 calc R
N11 N 0.26628(10) 0.87091(11) 0.78360(12) 0.0607(11) Uani 1 1 d .
N12 N 0.36765(11) 0.74411(11) 0.82686(11) 0.0611(11) Uani 1 1 d .
N13 N 0.21110(11) 0.68260(11) 0.91925(11) 0.0602(11) Uani 1 1 d .
N14 N 0.16454(10) 0.62888(10) 0.88024(10) 0.0534(9) Uani 1 1 d .
H14B H 0.1611 0.6103 0.8819 0.064 Uiso 1 1 calc R
N15 N 0.23308(11) 0.86792(10) 0.72356(10) 0.0558(10) Uani 1 1 d .
N16 N 0.28561(10) 0.82822(10) 0.67514(10) 0.0534(10) Uani 1 1 d .
H16B H 0.2897 0.8286 0.6566 0.064 Uiso 1 1 calc R
C1 C 0.15319(15) 0.72622(19) 0.93467(13) 0.0742(17) Uani 1 1 d .
H1A H 0.1598 0.7114 0.9473 0.089 Uiso 1 1 calc R
C2 C 0.12518(18) 0.73389(18) 0.93584(18) 0.083(2) Uani 1 1 d .
H2A H 0.1130 0.7261 0.9504 0.100 Uiso 1 1 calc R
C3 C 0.11361(13) 0.75378(14) 0.91516(16) 0.0674(15) Uani 1 1 d .
H3A H 0.0935 0.7581 0.9150 0.081 Uiso 1 1 calc R
C4 C 0.13205(11) 0.76679(11) 0.89523(11) 0.0501(10) Uani 1 1 d .
C5 C 0.16227(12) 0.75884(13) 0.89725(13) 0.0586(12) Uani 1 1 d .
H5A H 0.1755 0.7682 0.8846 0.070 Uiso 1 1 calc R
C6 C 0.17787(13) 0.85148(13) 0.85544(12) 0.0581(12) Uani 1 1 d .
C7 C 0.18968(16) 0.87377(14) 0.87302(14) 0.0677(16) Uani 1 1 d .
H7A H 0.1825 0.8764 0.8921 0.081 Uiso 1 1 calc R
C8 C 0.21135(19) 0.89161(18) 0.86294(14) 0.080(2) Uani 1 1 d .
H8A H 0.2204 0.9050 0.8756 0.097 Uiso 1 1 calc R
C9 C 0.21997(14) 0.88980(13) 0.83359(14) 0.0630(14) Uani 1 1 d .
H9A H 0.2349 0.9022 0.8267 0.076 Uiso 1 1 calc R
C10 C 0.18643(14) 0.85099(12) 0.82594(12) 0.0581(12) Uani 1 1 d .
H10A H 0.1779 0.8371 0.8134 0.070 Uiso 1 1 calc R
C11 C 0.09593(12) 0.80835(12) 0.80670(11) 0.0536(11) Uani 1 1 d .
C12 C 0.07688(17) 0.82618(15) 0.79258(17) 0.0733(16) Uani 1 1 d .
H12A H 0.0757 0.8460 0.7978 0.088 Uiso 1 1 calc R
C13 C 0.05946(18) 0.81545(19) 0.7708(2) 0.087(2) Uani 1 1 d .
H13A H 0.0472 0.8277 0.7598 0.104 Uiso 1 1 calc R
C14 C 0.06079(14) 0.78423(12) 0.76543(16) 0.0642(14) Uani 1 1 d .
H14A H 0.0482 0.7757 0.7516 0.077 Uiso 1 1 calc R
C15 C 0.09779(13) 0.77863(13) 0.80070(13) 0.0585(12) Uani 1 1 d .
H15A H 0.1111 0.7665 0.8107 0.070 Uiso 1 1 calc R
C16 C 0.21392(14) 0.79604(16) 0.93523(14) 0.0661(14) Uani 1 1 d .
H16A H 0.1991 0.7886 0.9474 0.079 Uiso 1 1 calc R
C17 C 0.22011(16) 0.82552(14) 0.93540(17) 0.0732(17) Uani 1 1 d .
H17A H 0.2104 0.8380 0.9485 0.088 Uiso 1 1 calc R
C18 C 0.24024(16) 0.83643(12) 0.9166(2) 0.0776(19) Uani 1 1 d .
H18A H 0.2437 0.8567 0.9157 0.093 Uiso 1 1 calc R
C19 C 0.25608(13) 0.81722(13) 0.89824(13) 0.0588(12) Uani 1 1 d .
C20 C 0.24933(12) 0.78722(13) 0.90076(11) 0.0563(12) Uani 1 1 d .
H20A H 0.2602 0.7737 0.8897 0.068 Uiso 1 1 calc R
C21 C 0.30643(13) 0.85414(13) 0.81337(14) 0.0602(13) Uani 1 1 d .
C22 C 0.32498(14) 0.87452(18) 0.80055(18) 0.079(2) Uani 1 1 d .
H22A H 0.3441 0.8771 0.8078 0.095 Uiso 1 1 calc R
C23 C 0.31510(19) 0.89125(16) 0.7768(2) 0.086(2) Uani 1 1 d .
H23A H 0.3280 0.9030 0.7660 0.103 Uiso 1 1 calc R
C24 C 0.28533(18) 0.88982(15) 0.76969(16) 0.0738(17) Uani 1 1 d .
H24A H 0.2781 0.9022 0.7549 0.089 Uiso 1 1 calc R
C25 C 0.27641(14) 0.85387(13) 0.80481(14) 0.0623(13) Uani 1 1 d .
H25A H 0.2634 0.8412 0.8145 0.075 Uiso 1 1 calc R
C26 C 0.34496(14) 0.77326(14) 0.86498(14) 0.0624(13) Uani 1 1 d .
C27 C 0.36486(17) 0.76315(18) 0.8866(2) 0.084(2) Uani 1 1 d .
H27A H 0.3651 0.7697 0.9060 0.101 Uiso 1 1 calc R
C28 C 0.38627(17) 0.73990(18) 0.87406(16) 0.0794(19) Uani 1 1 d .
H28A H 0.3994 0.7303 0.8866 0.095 Uiso 1 1 calc R
C29 C 0.38596(15) 0.73369(14) 0.84588(15) 0.0667(14) Uani 1 1 d .
H29A H 0.4002 0.7206 0.8390 0.080 Uiso 1 1 calc R
C30 C 0.34746(13) 0.76420(14) 0.83690(12) 0.0586(12) Uani 1 1 d .
H30A H 0.3344 0.7722 0.8232 0.070 Uiso 1 1 calc R
C31 C 0.22567(18) 0.66459(15) 0.93779(15) 0.0729(16) Uani 1 1 d .
H31A H 0.2395 0.6728 0.9506 0.087 Uiso 1 1 calc R
C32 C 0.22119(15) 0.63475(15) 0.93877(16) 0.0710(16) Uani 1 1 d .
H32A H 0.2319 0.6228 0.9516 0.085 Uiso 1 1 calc R
C33 C 0.19947(13) 0.62265(12) 0.91934(15) 0.0631(13) Uani 1 1 d .
H33A H 0.1954 0.6025 0.9201 0.076 Uiso 1 1 calc R
C34 C 0.18447(12) 0.64011(12) 0.89961(12) 0.0532(11) Uani 1 1 d .
C35 C 0.19093(13) 0.67058(11) 0.90099(13) 0.0580(12) Uani 1 1 d .
H35A H 0.1806 0.6832 0.8885 0.070 Uiso 1 1 calc R
C36 C 0.21939(13) 0.88546(15) 0.70292(13) 0.0624(13) Uani 1 1 d .
H36A H 0.2045 0.8983 0.7089 0.075 Uiso 1 1 calc R
C37 C 0.22705(16) 0.88440(18) 0.67432(14) 0.0741(19) Uani 1 1 d .
H37A H 0.2172 0.8961 0.6606 0.089 Uiso 1 1 calc R
C38 C 0.24956(15) 0.86599(16) 0.66515(15) 0.0706(15) Uani 1 1 d .
H38A H 0.2554 0.8658 0.6454 0.085 Uiso 1 1 calc R
C39 C 0.26325(11) 0.84805(11) 0.68500(11) 0.0476(10) Uani 1 1 d .
C40 C 0.25499(13) 0.84945(12) 0.71526(12) 0.0550(11) Uani 1 1 d .
H40A H 0.2646 0.8378 0.7292 0.066 Uiso 1 1 calc R

loop_
_atom_site_aniso_label
_atom_site_aniso_U_11
_atom_site_aniso_U_22
_atom_site_aniso_U_33
_atom_site_aniso_U_23
_atom_site_aniso_U_13
_atom_site_aniso_U_12
Zn1 0.0546(3) 0.0528(3) 0.0517(3) 0.0008(2) 0.0015(2) -0.0007(2)
Zn2 0.0664(4) 0.0509(3) 0.0528(3) 0.0024(2) 0.0058(3) 0.0004(3)
P1 0.0506(7) 0.0513(6) 0.0503(6) -0.0037(5) -0.0036(5) 0.0012(5)
P2 0.0588(7) 0.0487(7) 0.0583(7) 0.0022(6) -0.0027(6) -0.0097(5)
P3 0.0472(4) 0.0472(4) 0.0472(4) 0.0031(5) 0.0031(5) -0.0031(5)
P4 0.0509(5) 0.0509(5) 0.0509(5) 0.0046(5) 0.0046(5) -0.0046(5)
O1 0.058(2) 0.0526(19) 0.062(2) -0.0030(16) 0.0203(17) 0.0004(15)
O2 0.065(2) 0.060(2) 0.063(2) -0.0029(17) -0.0147(18) -0.0136(18)
O3 0.0602(15) 0.0602(15) 0.0602(15) 0.0034(17) 0.0034(17) -0.0034(17)
O4 0.0578(15) 0.0578(15) 0.0578(15) 0.0072(15) 0.0072(15) -0.0072(15)
O5 0.088(3) 0.077(3) 0.066(3) 0.000(2) -0.008(2) -0.011(2)
O6 0.071(2) 0.072(3) 0.0501(19) -0.0002(17) -0.0054(17) -0.007(2)
O7 0.093(3) 0.058(2) 0.099(4) 0.012(2) 0.013(3) 0.000(2)
O8 0.068(2) 0.052(2) 0.073(3) -0.0010(18) -0.003(2) 0.0101(17)
N1 0.068(3) 0.056(2) 0.047(2) 0.0108(18) 0.0064(19) 0.007(2)
N2 0.044(2) 0.062(3) 0.060(2) 0.009(2) 0.0026(18) -0.0019(18)
N3 0.077(3) 0.049(2) 0.042(2) -0.0111(17) 0.0030(19) -0.003(2)
N4 0.065(3) 0.045(2) 0.051(2) -0.0043(17) -0.0054(19) -0.0010(18)
N5 0.060(3) 0.058(3) 0.073(3) -0.017(2) -0.003(2) -0.013(2)
N6 0.052(2) 0.064(3) 0.044(2) 0.0010(18) -0.0072(17) -0.0082(19)
N7 0.065(3) 0.059(3) 0.065(3) 0.004(2) -0.015(2) 0.005(2)
N8 0.070(3) 0.051(2) 0.068(3) -0.010(2) 0.004(2) -0.002(2)
N9 0.054(3) 0.074(3) 0.105(4) 0.039(3) -0.024(3) -0.022(2)
N10 0.085(3) 0.045(2) 0.068(3) -0.003(2) -0.019(3) -0.004(2)
N11 0.046(2) 0.058(3) 0.077(3) 0.001(2) -0.010(2) -0.0052(19)
N12 0.057(2) 0.064(3) 0.063(3) 0.004(2) -0.011(2) 0.006(2)
N13 0.061(3) 0.061(3) 0.058(2) 0.002(2) -0.013(2) -0.003(2)
N14 0.054(2) 0.045(2) 0.062(2) 0.0101(18) -0.0047(19) -0.0002(17)
N15 0.061(2) 0.054(2) 0.052(2) -0.0020(18) -0.0088(19) 0.0049(19)
N16 0.053(2) 0.054(2) 0.053(2) -0.0025(18) 0.0125(17) 0.0063(18)
C1 0.071(4) 0.107(5) 0.045(3) 0.018(3) 0.016(2) 0.004(3)
C2 0.085(5) 0.080(4) 0.085(5) 0.014(4) 0.016(4) -0.025(4)
C3 0.049(3) 0.063(3) 0.090(4) -0.005(3) 0.011(3) 0.006(2)
C4 0.049(2) 0.049(2) 0.053(2) 0.0002(19) 0.0030(19) 0.0047(19)
C5 0.053(3) 0.058(3) 0.065(3) 0.003(2) 0.011(2) -0.003(2)
C6 0.062(3) 0.062(3) 0.051(3) 0.002(2) -0.016(2) -0.001(2)
C7 0.084(4) 0.060(3) 0.059(3) -0.011(2) 0.018(3) -0.024(3)
C8 0.110(6) 0.084(4) 0.047(3) -0.015(3) 0.003(3) -0.033(4)
C9 0.065(3) 0.056(3) 0.067(3) -0.009(2) 0.017(3) -0.017(2)
C10 0.070(3) 0.053(3) 0.052(3) -0.007(2) 0.007(2) -0.007(2)
C11 0.057(3) 0.056(3) 0.047(2) -0.002(2) 0.004(2) -0.006(2)
C12 0.085(4) 0.056(3) 0.079(4) -0.008(3) -0.012(3) 0.008(3)
C13 0.077(4) 0.089(5) 0.094(5) -0.004(4) -0.036(4) 0.013(4)
C14 0.068(3) 0.047(3) 0.078(4) 0.000(2) -0.009(3) 0.003(2)
C15 0.062(3) 0.053(3) 0.061(3) 0.015(2) -0.013(2) -0.002(2)
C16 0.060(3) 0.078(4) 0.061(3) -0.009(3) 0.005(2) 0.005(3)
C17 0.072(4) 0.057(3) 0.090(5) -0.021(3) 0.021(3) -0.005(3)
C18 0.078(4) 0.036(2) 0.120(6) -0.012(3) 0.002(4) 0.007(2)
C19 0.061(3) 0.053(3) 0.062(3) -0.007(2) -0.005(2) -0.007(2)
C20 0.056(3) 0.073(3) 0.040(2) -0.011(2) 0.000(2) 0.012(2)
C21 0.057(3) 0.062(3) 0.062(3) 0.003(2) 0.006(2) -0.012(2)
C22 0.054(3) 0.096(5) 0.088(5) 0.033(4) -0.009(3) -0.032(3)
C23 0.084(5) 0.063(4) 0.110(6) 0.015(4) 0.013(4) -0.021(3)
C24 0.094(5) 0.059(3) 0.068(4) 0.001(3) -0.001(3) -0.023(3)
C25 0.065(3) 0.055(3) 0.068(3) 0.008(2) 0.004(3) -0.014(2)
C26 0.060(3) 0.060(3) 0.067(3) 0.001(3) -0.005(2) -0.014(2)
C27 0.067(4) 0.084(4) 0.101(5) 0.022(4) -0.029(4) -0.007(3)
C28 0.078(4) 0.092(5) 0.068(4) 0.017(3) -0.021(3) 0.000(4)
C29 0.072(4) 0.060(3) 0.068(3) 0.010(3) 0.006(3) 0.011(3)
C30 0.054(3) 0.072(3) 0.050(3) 0.001(2) -0.013(2) -0.001(2)
C31 0.094(5) 0.066(3) 0.059(3) 0.000(3) 0.005(3) -0.020(3)
C32 0.071(4) 0.064(3) 0.078(4) 0.017(3) -0.014(3) 0.021(3)
C33 0.060(3) 0.046(3) 0.083(4) 0.000(2) -0.008(3) 0.000(2)
C34 0.054(3) 0.055(3) 0.051(3) 0.006(2) 0.003(2) -0.006(2)
C35 0.066(3) 0.040(2) 0.067(3) -0.005(2) -0.018(2) 0.001(2)
C36 0.058(3) 0.070(3) 0.059(3) 0.008(2) -0.007(2) 0.014(3)
C37 0.075(4) 0.088(4) 0.058(3) 0.018(3) 0.003(3) 0.035(3)
C38 0.066(3) 0.087(4) 0.059(3) 0.006(3) -0.003(3) 0.001(3)
C39 0.047(2) 0.051(2) 0.044(2) 0.0072(19) 0.0049(18) 0.0053(19)
C40 0.062(3) 0.048(3) 0.055(3) 0.000(2) -0.001(2) 0.003(2)

loop_
_atom_type_symbol
_atom_type_description
_atom_type_scat_dispersion_real
_atom_type_scat_dispersion_imag
_atom_type_scat_source
C C 0.0033 0.0016 'International Tables Vol C Tables 4.2.6.8 and 6.1.1.4'
H H 0.0000 0.0000 'International Tables Vol C Tables 4.2.6.8 and 6.1.1.4'
N N 0.0061 0.0033 'International Tables Vol C Tables 4.2.6.8 and 6.1.1.4'
O O 0.0106 0.0060 'International Tables Vol C Tables 4.2.6.8 and 6.1.1.4'
P P 0.1023 0.0942 'International Tables Vol C Tables 4.2.6.8 and 6.1.1.4'
Zn Zn 0.2839 1.4301 'International Tables Vol C Tables 4.2.6.8 and 6.1.1.4'

loop_
_geom_angle_atom_site_label_1
_geom_angle_atom_site_label_2
_geom_angle_atom_site_label_3
_geom_angle
_geom_angle_site_symmetry_1
_geom_angle_site_symmetry_3
O6 Zn1 N1 90.21(18) . .
O6 Zn1 N13 91.40(18) . .
N1 Zn1 N13 90.26(19) . .
O6 Zn1 N7 88.93(19) . .
N1 Zn1 N7 90.00(19) . .
N13 Zn1 N7 179.6(2) . .
O6 Zn1 N6 89.73(17) . 42_465
N1 Zn1 N6 179.37(18) . 42_465
N13 Zn1 N6 89.11(17) . 42_465
N7 Zn1 N6 90.63(18) . 42_465
O6 Zn1 O5 179.8(2) . .
N1 Zn1 O5 89.61(18) . .
N13 Zn1 O5 88.60(19) . .
N7 Zn1 O5 91.1(2) . .
N6 Zn1 O5 90.45(19) 42_465 .
N5 Zn2 O8 90.21(19) . .
N5 Zn2 N15 179.0(2) . .
O8 Zn2 N15 90.77(18) . .
N5 Zn2 N11 89.0(2) . .
O8 Zn2 N11 90.43(18) . .
N15 Zn2 N11 91.3(2) . .
N5 Zn2 O7 90.4(2) . .
O8 Zn2 O7 179.3(2) . .
N15 Zn2 O7 88.6(2) . .
N11 Zn2 O7 89.7(2) . .
N5 Zn2 N12 90.0(2) . 41_556
O8 Zn2 N12 91.03(18) . 41_556
N15 Zn2 N12 89.70(18) . 41_556
N11 Zn2 N12 178.2(2) . 41_556
O7 Zn2 N12 88.8(2) . 41_556
O1 P1 N3 111.6(3) . .
O1 P1 N4 114.7(2) . .
N3 P1 N4 105.0(2) . .
O1 P1 N2 113.0(2) . .
N3 P1 N2 106.8(3) . .
N4 P1 N2 105.0(3) . .
O2 P2 N8 113.0(3) . .
O2 P2 N9 112.4(3) . .
N8 P2 N9 106.0(3) . .
O2 P2 N10 114.1(3) . .
N8 P2 N10 104.6(3) . .
N9 P2 N10 105.9(3) . .
O3 P3 N14 113.33(17) . .
O3 P3 N14 113.33(17) . 41_556
N14 P3 N14 105.35(19) . 41_556
O3 P3 N14 113.33(17) . 42_465
N14 P3 N14 105.35(19) . 42_465
N14 P3 N14 105.35(19) 41_556 42_465
O4 P4 N16 113.34(17) . 42_465
O4 P4 N16 113.34(17) . .
N16 P4 N16 105.3(2) 42_465 .
O4 P4 N16 113.34(17) . 41_556
N16 P4 N16 105.3(2) 42_465 41_556
N16 P4 N16 105.34(19) . 41_556
C5 N1 C1 116.5(5) . .
C5 N1 Zn1 120.8(4) . .
C1 N1 Zn1 122.6(4) . .
C4 N2 P1 128.7(4) . .
C6 N3 P1 128.4(4) . .
C11 N4 P1 126.3(4) . .
C9 N5 C10 118.0(5) . .
C9 N5 Zn2 120.3(4) . .
C10 N5 Zn2 121.7(4) . .
C14 N6 C15 122.3(5) . .
C14 N6 Zn1 119.6(4) . 41_556
C15 N6 Zn1 118.1(4) . 41_556
C20 N7 C16 121.1(6) . .
C20 N7 Zn1 118.7(4) . .
C16 N7 Zn1 120.2(5) . .
C19 N8 P2 128.5(4) . .
C21 N9 P2 128.4(4) . .
C26 N10 P2 124.0(4) . .
C25 N11 C24 118.9(5) . .
C25 N11 Zn2 121.3(4) . .
C24 N11 Zn2 119.8(4) . .
C29 N12 C30 116.9(5) . .
C29 N12 Zn2 121.9(4) . 42_465
C30 N12 Zn2 121.2(4) . 42_465
C31 N13 C35 118.1(5) . .
C31 N13 Zn1 121.3(4) . .
C35 N13 Zn1 120.6(4) . .
C34 N14 P3 128.8(4) . .
C40 N15 C36 120.0(5) . .
C40 N15 Zn2 118.5(4) . .
C36 N15 Zn2 121.5(4) . .
C39 N16 P4 127.1(4) . .
C2 C1 N1 123.2(7) . .
C1 C2 C3 120.2(6) . .
C4 C3 C2 119.4(6) . .
C3 C4 N2 121.5(5) . .
C3 C4 C5 116.0(5) . .
N2 C4 C5 122.4(5) . .
N1 C5 C4 124.3(5) . .
C10 C6 C7 117.0(6) . .
C10 C6 N3 121.4(5) . .
C7 C6 N3 121.5(5) . .
C8 C7 C6 121.3(6) . .
C7 C8 C9 119.5(6) . .
N5 C9 C8 121.2(5) . .
N5 C10 C6 122.4(5) . .
C12 C11 C15 122.2(5) . .
C12 C11 N4 117.2(5) . .
C15 C11 N4 120.6(5) . .
C11 C12 C13 120.3(6) . .
C12 C13 C14 116.9(6) . .
N6 C14 C13 120.6(6) . .
N6 C15 C11 117.4(5) . .
N7 C16 C17 120.2(6) . .
C18 C17 C16 119.7(6) . .
C17 C18 C19 119.7(6) . .
C20 C19 C18 116.3(6) . .
C20 C19 N8 123.9(5) . .
C18 C19 N8 119.8(5) . .
N7 C20 C19 122.6(5) . .
C22 C21 N9 119.7(6) . .
C22 C21 C25 118.5(6) . .
N9 C21 C25 121.5(5) . .
C21 C22 C23 119.7(6) . .
C24 C23 C22 117.9(6) . .
N11 C24 C23 122.3(7) . .
N11 C25 C21 122.1(5) . .
C30 C26 N10 126.8(6) . .
C30 C26 C27 120.4(7) . .
N10 C26 C27 112.8(6) . .
C26 C27 C28 111.7(7) . .
C29 C28 C27 120.0(6) . .
N12 C29 C28 125.6(7) . .
C26 C30 N12 125.1(5) . .
N13 C31 C32 123.2(6) . .
C31 C32 C33 117.4(6) . .
C34 C33 C32 121.4(5) . .
N14 C34 C33 122.3(5) . .
N14 C34 C35 122.2(5) . .
C33 C34 C35 115.6(5) . .
N13 C35 C34 124.2(5) . .
C37 C36 N15 121.3(6) . .
C36 C37 C38 120.2(6) . .
C39 C38 C37 119.9(6) . .
C38 C39 C40 119.3(5) . .
C38 C39 N16 119.5(5) . .
C40 C39 N16 121.1(4) . .
N15 C40 C39 119.3(5) . .

loop_
_geom_bond_atom_site_label_1
_geom_bond_atom_site_label_2
_geom_bond_distance
_geom_bond_site_symmetry_2
Zn1 O6 2.127(4) .
Zn1 N1 2.168(5) .
Zn1 N13 2.178(5) .
Zn1 N7 2.200(5) .
Zn1 N6 2.205(5) 42_465
Zn1 O5 2.238(5) .
Zn2 N5 2.131(6) .
Zn2 O8 2.140(4) .
Zn2 N15 2.157(5) .
Zn2 N11 2.188(5) .
Zn2 O7 2.211(5) .
Zn2 N12 2.211(5) 41_556
P1 O1 1.504(4) .
P1 N3 1.623(5) .
P1 N4 1.627(5) .
P1 N2 1.630(5) .
P2 O2 1.499(4) .
P2 N8 1.641(5) .
P2 N9 1.658(5) .
P2 N10 1.691(6) .
P3 O3 1.496(7) .
P3 N14 1.649(4) .
P3 N14 1.649(4) 41_556
P3 N14 1.649(4) 42_465
P4 O4 1.460(7) .
P4 N16 1.651(5) 42_465
P4 N16 1.651(5) .
P4 N16 1.651(5) 41_556
N1 C5 1.330(7) .
N1 C1 1.356(8) .
N2 C4 1.400(7) .
N3 C6 1.402(8) .
N4 C11 1.480(7) .
N5 C9 1.366(7) .
N5 C10 1.371(8) .
N6 C14 1.303(8) .
N6 C15 1.352(7) .
N6 Zn1 2.205(5) 41_556
N7 C20 1.265(8) .
N7 C16 1.343(8) .
N8 C19 1.411(8) .
N9 C21 1.401(8) .
N10 C26 1.394(9) .
N11 C25 1.313(8) .
N11 C24 1.368(8) .
N12 C29 1.284(8) .
N12 C30 1.366(8) .
N12 Zn2 2.211(5) 42_465
N13 C31 1.342(9) .
N13 C35 1.346(7) .
N14 C34 1.356(7) .
N15 C40 1.350(7) .
N15 C36 1.373(7) .
N16 C39 1.424(6) .
C1 C2 1.315(11) .
C2 C3 1.400(11) .
C3 C4 1.362(8) .
C4 C5 1.416(8) .
C6 C10 1.389(8) .
C6 C7 1.391(8) .
C7 C8 1.349(9) .
C8 C9 1.387(9) .
C11 C12 1.342(9) .
C11 C15 1.374(8) .
C12 C13 1.352(10) .
C13 C14 1.434(10) .
C16 C17 1.363(10) .
C17 C18 1.341(11) .
C18 C19 1.399(9) .
C19 C20 1.396(9) .
C21 C22 1.375(8) .
C21 C25 1.412(9) .
C22 C23 1.387(11) .
C23 C24 1.386(12) .
C26 C30 1.340(9) .
C26 C27 1.405(9) .
C27 C28 1.538(13) .
C28 C29 1.306(10) .
C31 C32 1.366(10) .
C32 C33 1.428(10) .
C33 C34 1.371(8) .
C34 C35 1.411(7) .
C36 C37 1.340(9) .
C37 C38 1.379(10) .
C38 C39 1.359(8) .
C39 C40 1.420(7) .

loop_
_platon_squeeze_void_nr
_platon_squeeze_void_average_x
_platon_squeeze_void_average_y
_platon_squeeze_void_average_z
_platon_squeeze_void_volume
_platon_squeeze_void_count_electrons
1 0.023 0.023 0.023 266.1 48.9
2 0.477 0.023 -0.023 266.1 49.0
3 0.734 -0.001 -0.001 39529.9 4733.7
4 0.023 -0.023 0.477 266.5 49.4
5 0.477 -0.023 0.523 266.4 49.7
6 0.727 0.227 0.273 266.4 49.7
7 0.773 0.227 0.727 266.4 49.2
8 0.273 0.273 0.273 266.1 48.7
9 0.227 0.273 0.727 266.1 49.5
10 -0.023 0.477 0.023 266.5 49.7
11 0.523 0.477 0.977 266.4 49.5
12 0.523 0.523 0.523 266.1 48.9
13 0.977 0.523 0.477 266.1 49.0
14 0.273 0.727 0.227 266.4 49.2
15 0.227 0.727 0.773 266.4 49.7
16 0.727 0.773 0.227 266.1 49.5
17 0.773 0.773 0.773 266.1 48.7
